data_7207474
loop_
_publ_author_name
'Lemmerer, Andreas'
'Billing, David G.'

_publ_section_title
;
 Lead halide inorganic--organic hybrids incorporating diammonium cations
;
_journal_issue 6
_journal_name_full CrystEngComm
_journal_page_first 1954
_journal_paper_doi 10.1039/c2ce06498g
_journal_volume 14
_journal_year 2012
_chemical_formula_moiety 'Br4 Pb, C4 H14 N2'
_chemical_formula_sum 'C4 H14 Br4 N2 Pb'
_chemical_formula_weight 617
_chemical_name_systematic
;
(1,4-diammoniumbutane)tetrabromoplumbate(II)
;
_space_group_IT_number 2
_symmetry_cell_setting triclinic
_symmetry_space_group_name_Hall '-P 1'
_symmetry_space_group_name_H-M 'P -1'
_atom_sites_solution_hydrogens geom
_atom_sites_solution_primary direct
_atom_sites_solution_secondary difmap
_audit_conform_dict_location ftp://ftp.iucr.org/pub/cif_core.dic
_audit_conform_dict_name cif_core.dic
_audit_conform_dict_version 2.3
_audit_creation_date 2005-10-30T15:31:51-00:00
_audit_creation_method 'WinGX routine CIF_UPDATE'
_cell_angle_alpha 78.572(7)
_cell_angle_beta 70.445(7)
_cell_angle_gamma 89.192(7)
_cell_formula_units_Z 2
_cell_length_a 8.0070(18)
_cell_length_b 8.389(2)
_cell_length_c 10.586(3)
_cell_measurement_reflns_used 806
_cell_measurement_temperature 173(2)
_cell_measurement_theta_max 28.3025
_cell_measurement_theta_min 3.5635
_cell_volume 655.7(3)
_computing_cell_refinement 'Bruker SAINT+ (Bruker, 1999)'
_computing_data_collection 'Bruker SMART-NT (Bruker, 1998)'
_computing_data_reduction 'Bruker SAINT+ (Bruker, 1999)'
_computing_molecular_graphics
;
Ortep-3 for Windows (Farrugia, 1997) and DIAMOND (Brandenburg, 1999)
;
_computing_publication_material
;
WinGX publication routines (Farrugia, 1999) and PLATON (Spek, 2002)
;
_computing_structure_refinement 'SHELXL-97 (Sheldrick, 1997)'
_computing_structure_solution 'SHELXS-97 (Sheldrick, 1997)'
_diffrn_ambient_temperature 173(2)
_diffrn_measured_fraction_theta_full 0.991
_diffrn_measured_fraction_theta_max 0.991
_diffrn_measurement_device_type 'CCD area detector'
_diffrn_measurement_method 'phi and omega scans'
_diffrn_radiation_monochromator graphite
_diffrn_radiation_type MoK\a
_diffrn_radiation_wavelength 0.71073
_diffrn_reflns_av_R_equivalents 0.0412
_diffrn_reflns_av_unetI/netI 0.0431
_diffrn_reflns_limit_h_max 9
_diffrn_reflns_limit_h_min -5
_diffrn_reflns_limit_k_max 9
_diffrn_reflns_limit_k_min -9
_diffrn_reflns_limit_l_max 12
_diffrn_reflns_limit_l_min -10
_diffrn_reflns_number 3549
_diffrn_reflns_theta_full 25
_diffrn_reflns_theta_max 25
_diffrn_reflns_theta_min 2.09
_exptl_absorpt_coefficient_mu 25.007
_exptl_absorpt_correction_T_max 0.0957
_exptl_absorpt_correction_T_min 0.0162
_exptl_absorpt_correction_type integration
_exptl_absorpt_process_details 'Bruker XPREP (Bruker, 1999)'
_exptl_crystal_colour colourles
_exptl_crystal_density_diffrn 3.125
_exptl_crystal_density_method 'not measured'
_exptl_crystal_description polyhedral
_exptl_crystal_F_000 548
_exptl_crystal_size_max 0.27
_exptl_crystal_size_mid 0.26
_exptl_crystal_size_min 0.12
_refine_diff_density_max 3.516
_refine_diff_density_min -1.59
_refine_diff_density_rms 0.316
_refine_ls_extinction_coef 0.0227(9)
_refine_ls_extinction_expression Fc^*^=kFc[1+0.001xFc^2^\l^3^/sin(2\q)]^-1/4^
_refine_ls_extinction_method SHELXL
_refine_ls_goodness_of_fit_ref 1.121
_refine_ls_hydrogen_treatment constr
_refine_ls_matrix_type full
_refine_ls_number_parameters 104
_refine_ls_number_reflns 2276
_refine_ls_number_restraints 35
_refine_ls_restrained_S_all 1.113
_refine_ls_R_factor_all 0.0432
_refine_ls_R_factor_gt 0.0346
_refine_ls_shift/su_max 0
_refine_ls_shift/su_mean 0
_refine_ls_structure_factor_coef Fsqd
_refine_ls_weighting_details 'calc w=1/[\s^2^(Fo^2^)+(0.0528P)^2^+0.0000P] where P=(Fo^2^+2Fc^2^)/3'
_refine_ls_weighting_scheme calc
_refine_ls_wR_factor_gt 0.0889
_refine_ls_wR_factor_ref 0.0918
_reflns_number_gt 1909
_reflns_number_total 2276
_reflns_threshold_expression >2sigma(I)
_cod_data_source_file c2ce06498g.txt
_cod_data_source_block 1
_cod_depositor_comments
;
The following automatic conversions were performed:

'_symmetry_cell_setting' value 'Triclinic' changed to 'triclinic'
according to /home/saulius/struct/CIF-dictionaries/cif_core.dic
dictionary named 'cif_core.dic' version 2.4.1 from 2010-06-29.

Automatic conversion script
Id: cif_fix_values 1715 2011-07-08 13:25:40Z adriana 
;
_cod_original_sg_symbol_H-M P-1
_cod_database_code 7207474

loop_
_symmetry_equiv_pos_as_xyz
'x, y, z'
'-x, -y, -z'

loop_
_atom_site_label
_atom_site_type_symbol
_atom_site_fract_x
_atom_site_fract_y
_atom_site_fract_z
_atom_site_U_iso_or_equiv
_atom_site_adp_type
_atom_site_occupancy
_atom_site_symmetry_multiplicity
_atom_site_calc_flag
_atom_site_refinement_flags
C1 C 0.7561(13) 0.4498(11) 0.3799(9) 0.020(2) Uani 1 1 d DU
H1D H 0.6478 0.4633 0.3544 0.024 Uiso 1 1 calc R
H1E H 0.7508 0.5211 0.4452 0.024 Uiso 1 1 calc R
C2 C 0.7599(13) 0.2753(10) 0.4486(9) 0.022(2) Uani 1 1 d DU
H2D H 0.8574 0.2649 0.4871 0.026 Uiso 1 1 calc R
H2E H 0.7835 0.2055 0.38 0.026 Uiso 1 1 calc R
C3 C 0.5863(13) 0.2179(11) 0.5617(9) 0.022(2) Uani 1 1 d DU
H3A H 0.4892 0.2407 0.5235 0.026 Uiso 1 1 calc R
H3B H 0.5694 0.2834 0.6327 0.026 Uiso 1 1 calc R
C4 C 0.5680(14) 0.0401(11) 0.6299(10) 0.019(2) Uani 1 1 d DU
H4A H 0.4405 0.0043 0.669 0.023 Uiso 1 1 calc R
H4B H 0.6266 -0.0244 0.5599 0.023 Uiso 1 1 calc R
N1 N 0.9152(11) 0.5009(12) 0.2549(9) 0.026(2) Uani 1 1 d DU
H1A H 0.9185 0.6106 0.2247 0.039 Uiso 1 1 calc R
H1B H 0.9094 0.4494 0.1884 0.039 Uiso 1 1 calc R
H1C H 1.0151 0.4741 0.2754 0.039 Uiso 1 1 calc R
N2 N 0.6476(11) 0.0057(11) 0.7413(9) 0.024(2) Uani 1 1 d D
H2A H 0.6561 -0.1036 0.7655 0.036 Uiso 1 1 calc R
H2B H 0.5774 0.0434 0.8153 0.036 Uiso 1 1 calc R
H2C H 0.7577 0.0565 0.7107 0.036 Uiso 1 1 calc R
Br1 Br 0.29789(14) 0.38929(13) 0.29666(10) 0.0240(3) Uani 1 1 d .
Br2 Br 0.32898(14) 0.20972(13) -0.05019(11) 0.0232(3) Uani 1 1 d .
Br3 Br 0.21666(14) 0.71099(13) -0.05594(11) 0.0241(3) Uani 1 1 d .
Br4 Br -0.06312(14) -0.11451(13) 0.29945(10) 0.0223(3) Uani 1 1 d .
Pb1 Pb 0.5 0.5 0 0.01509(19) Uani 1 2 d S
Pb2 Pb 0 0 0 0.01502(19) Uani 1 2 d S

loop_
_atom_site_aniso_label
_atom_site_aniso_U_11
_atom_site_aniso_U_22
_atom_site_aniso_U_33
_atom_site_aniso_U_23
_atom_site_aniso_U_13
_atom_site_aniso_U_12
C1 0.026(5) 0.015(4) 0.019(5) -0.004(3) -0.007(3) 0.002(4)
C2 0.027(5) 0.017(4) 0.020(5) -0.003(3) -0.007(3) 0.004(4)
C3 0.026(5) 0.021(4) 0.018(5) -0.002(3) -0.008(3) 0.000(4)
C4 0.023(5) 0.019(5) 0.020(5) -0.001(4) -0.014(4) -0.008(4)
N1 0.021(5) 0.025(5) 0.029(5) 0.003(4) -0.008(3) -0.002(4)
N2 0.021(5) 0.025(5) 0.023(5) 0.000(4) -0.008(4) -0.003(4)
Br1 0.0256(6) 0.0284(6) 0.0171(5) -0.0042(4) -0.0062(4) 0.0011(4)
Br2 0.0233(6) 0.0236(6) 0.0233(5) -0.0057(4) -0.0081(4) -0.0078(4)
Br3 0.0250(6) 0.0228(6) 0.0263(6) -0.0069(4) -0.0105(4) 0.0097(4)
Br4 0.0234(6) 0.0235(6) 0.0203(5) -0.0043(4) -0.0079(4) -0.0013(4)
Pb1 0.0156(3) 0.0140(3) 0.0161(3) -0.0025(2) -0.0061(2) -0.0005(2)
Pb2 0.0159(3) 0.0129(3) 0.0164(3) -0.0021(2) -0.0061(2) -0.0003(2)

loop_
_atom_type_symbol
_atom_type_description
_atom_type_scat_dispersion_real
_atom_type_scat_dispersion_imag
_atom_type_scat_source
C C 0.0033 0.0016 'International Tables Vol C Tables 4.2.6.8 and 6.1.1.4'
H H 0 0 'International Tables Vol C Tables 4.2.6.8 and 6.1.1.4'
N N 0.0061 0.0033 'International Tables Vol C Tables 4.2.6.8 and 6.1.1.4'
Br Br -0.2901 2.4595 'International Tables Vol C Tables 4.2.6.8 and 6.1.1.4'
Pb Pb -3.3944 10.1111 'International Tables Vol C Tables 4.2.6.8 and 6.1.1.4'

loop_
_exptl_crystal_face_index_h
_exptl_crystal_face_index_k
_exptl_crystal_face_index_l
_exptl_crystal_face_perp_dist
0 0 1 0.06
0 0 -1 0.06
1 -1 1 0.11
1 -1 -1 0.125
0 2 1 0.145
-1 1 -1 0.11
-1 1 0 0.13
0 -1 -1 0.14
-1 -1 0 0.13
3 3 1 0.14

loop_
_geom_angle_atom_site_label_1
_geom_angle_atom_site_label_2
_geom_angle_atom_site_label_3
_geom_angle
_geom_angle_site_symmetry_1
_geom_angle_site_symmetry_3
N1 C1 C2 111.9(8) . .
N1 C1 H1D 109.2 . .
C2 C1 H1D 109.2 . .
N1 C1 H1E 109.2 . .
C2 C1 H1E 109.2 . .
H1D C1 H1E 107.9 . .
C1 C2 C3 111.1(8) . .
C1 C2 H2D 109.4 . .
C3 C2 H2D 109.4 . .
C1 C2 H2E 109.4 . .
C3 C2 H2E 109.4 . .
H2D C2 H2E 108 . .
C2 C3 C4 116.0(9) . .
C2 C3 H3A 108.3 . .
C4 C3 H3A 108.3 . .
C2 C3 H3B 108.3 . .
C4 C3 H3B 108.3 . .
H3A C3 H3B 107.4 . .
N2 C4 C3 113.0(8) . .
N2 C4 H4A 109 . .
C3 C4 H4A 109 . .
N2 C4 H4B 109 . .
C3 C4 H4B 109 . .
H4A C4 H4B 107.8 . .
C1 N1 H1A 109.5 . .
C1 N1 H1B 109.5 . .
H1A N1 H1B 109.5 . .
C1 N1 H1C 109.5 . .
H1A N1 H1C 109.5 . .
H1B N1 H1C 109.5 . .
C4 N2 H2A 109.5 . .
C4 N2 H2B 109.5 . .
H2A N2 H2B 109.5 . .
C4 N2 H2C 109.5 . .
H2A N2 H2C 109.5 . .
H2B N2 H2C 109.5 . .
Pb2 Br2 Pb1 149.43(4) . .
Pb1 Br3 Pb2 147.28(4) . 1_565
Br1 Pb1 Br1 180.00(4) . 2_665
Br1 Pb1 Br3 85.52(3) . 2_665
Br1 Pb1 Br3 94.48(3) 2_665 2_665
Br1 Pb1 Br3 94.48(3) . .
Br1 Pb1 Br3 85.52(3) 2_665 .
Br3 Pb1 Br3 180.00(4) 2_665 .
Br1 Pb1 Br2 88.00(3) . .
Br1 Pb1 Br2 92.00(3) 2_665 .
Br3 Pb1 Br2 89.55(3) 2_665 .
Br3 Pb1 Br2 90.45(3) . .
Br1 Pb1 Br2 92.00(3) . 2_665
Br1 Pb1 Br2 88.00(3) 2_665 2_665
Br3 Pb1 Br2 90.45(3) 2_665 2_665
Br3 Pb1 Br2 89.55(3) . 2_665
Br2 Pb1 Br2 180.00(4) . 2_665
Br4 Pb2 Br4 180.00(4) 2 .
Br4 Pb2 Br3 90.64(3) 2 1_545
Br4 Pb2 Br3 89.36(3) . 1_545
Br4 Pb2 Br3 89.36(3) 2 2_565
Br4 Pb2 Br3 90.64(3) . 2_565
Br3 Pb2 Br3 180.00(5) 1_545 2_565
Br4 Pb2 Br2 94.20(3) 2 2
Br4 Pb2 Br2 85.80(3) . 2
Br3 Pb2 Br2 88.67(3) 1_545 2
Br3 Pb2 Br2 91.33(3) 2_565 2
Br4 Pb2 Br2 85.80(3) 2 .
Br4 Pb2 Br2 94.20(3) . .
Br3 Pb2 Br2 91.33(3) 1_545 .
Br3 Pb2 Br2 88.67(3) 2_565 .
Br2 Pb2 Br2 180.00(4) 2 .

loop_
_geom_bond_atom_site_label_1
_geom_bond_atom_site_label_2
_geom_bond_distance
_geom_bond_site_symmetry_2
C1 N1 1.490(10) .
C1 C2 1.505(9) .
C1 H1D 0.99 .
C1 H1E 0.99 .
C2 C3 1.508(9) .
C2 H2D 0.99 .
C2 H2E 0.99 .
C3 C4 1.509(9) .
C3 H3A 0.99 .
C3 H3B 0.99 .
C4 N2 1.498(10) .
C4 H4A 0.99 .
C4 H4B 0.99 .
N1 H1A 0.91 .
N1 H1B 0.91 .
N1 H1C 0.91 .
N2 H2A 0.91 .
N2 H2B 0.91 .
N2 H2C 0.91 .
Br1 Pb1 2.9714(12) .
Br2 Pb2 3.0232(11) .
Br2 Pb1 3.0302(11) .
Br3 Pb1 3.0002(11) .
Br3 Pb2 3.0003(11) 1_565
Br4 Pb2 2.9937(12) .
Pb1 Br1 2.9714(12) 2_665
Pb1 Br3 3.0002(11) 2_665
Pb1 Br2 3.0302(11) 2_665
Pb2 Br4 2.9937(12) 2
Pb2 Br3 3.0003(11) 1_545
Pb2 Br3 3.0003(11) 2_565
Pb2 Br2 3.0232(11) 2

loop_
_geom_hbond_atom_site_label_D
_geom_hbond_atom_site_label_H
_geom_hbond_atom_site_label_A
_geom_hbond_distance_DH
_geom_hbond_distance_HA
_geom_hbond_distance_DA
_geom_hbond_angle_DHA
_geom_hbond_site_symmetry_A
N1 H1A Br4 0.91 2.6 3.367(10) 142 1_665
N1 H1B Br3 0.91 2.56 3.427(10) 161 2_665
N1 H1C Br1 0.91 2.43 3.335(9) 171 1_655
N2 H2A Br1 0.91 2.6 3.421(10) 151 2_656
N2 H2B Br2 0.91 2.6 3.452(9) 157 1_556
N2 H2C Br4 0.91 2.46 3.325(8) 158 2_656

loop_
_geom_torsion_atom_site_label_1
_geom_torsion_atom_site_label_2
_geom_torsion_atom_site_label_3
_geom_torsion_atom_site_label_4
_geom_torsion
_geom_torsion_site_symmetry_1
_geom_torsion_site_symmetry_4
N1 C1 C2 C3 -171.4(9) . .
C1 C2 C3 C4 174.7(8) . .
C2 C3 C4 N2 84.0(11) . .
Pb2 Br3 Pb1 Br1 62.42(8) 1_565 .
Pb2 Br3 Pb1 Br1 -117.58(8) 1_565 2_665
Pb2 Br3 Pb1 Br2 150.45(8) 1_565 .
Pb2 Br3 Pb1 Br2 -29.55(8) 1_565 2_665
Pb2 Br2 Pb1 Br1 46.87(8) . .
Pb2 Br2 Pb1 Br1 -133.13(8) . 2_665
Pb2 Br2 Pb1 Br3 132.40(8) . 2_665
Pb2 Br2 Pb1 Br3 -47.60(8) . .
Pb1 Br2 Pb2 Br4 115.50(8) . 2
Pb1 Br2 Pb2 Br4 -64.50(8) . .
Pb1 Br2 Pb2 Br3 -153.96(8) . 1_545
Pb1 Br2 Pb2 Br3 26.04(8) . 2_565
